data_4071661
loop_
_publ_author_name
'Barrett, Anthony G. M.'
'Crimmin, Mark R.'
'Hill, Michael S.'
'Kociok-K\"ohn, Gabriele'
'MacDougall, Dugald J.'
'Mahon, Mary F.'
'Procopiou, Panayiotis A.'

_publ_section_title
;
 Synthesis, Characterization, and Solution Lability of N-Heterocyclic
 Carbene Adducts of the Heavier Group 2 Bis(trimethylsilyl)amides
;
_journal_issue 15
_journal_name_full Organometallics
_journal_page_first 3939
_journal_paper_doi 10.1021/om800299j
_journal_volume 27
_journal_year 2008
_chemical_formula_moiety 'C33 H60 Ca N4 Si4'
_chemical_formula_sum 'C33 H60 Ca N4 Si4'
_chemical_formula_weight 665.29
_chemical_name_systematic
;
 ?
;
_space_group_IT_number 15
_symmetry_cell_setting monoclinic
_symmetry_space_group_name_Hall '-C 2yc'
_symmetry_space_group_name_H-M 'C 1 2/c 1'
_atom_sites_solution_hydrogens geom
_atom_sites_solution_primary direct
_atom_sites_solution_secondary difmap
_audit_creation_method SHELXL-97
_cell_angle_alpha 90.00
_cell_angle_beta 97.0430(10)
_cell_angle_gamma 90.00
_cell_formula_units_Z 4
_cell_length_a 17.1111(4)
_cell_length_b 14.0257(4)
_cell_length_c 17.0902(4)
_cell_measurement_reflns_used 61332
_cell_measurement_temperature 150(2)
_cell_measurement_theta_max 27.485
_cell_measurement_theta_min 2.910
_cell_volume 4070.62(18)
_computing_cell_refinement 'HKL Scalepack (Otwinski & Minor, 1997)'
_computing_data_collection 'Collect (Nonius BV, 1997-2000)'
_computing_data_reduction
;
 DENZO-SCALEPACK Z. Otwinowski and W. Minor, " 
 Processing of X-ray Diffraction Data Collected in Oscillation Mode ", 
 Methods in Enzymology, Volume 276: Macromolecular Crystallography, 
 part A, p.307-326, 1997,C.W. Carter, Jr. & R. M. Sweet, Eds., Academic Press.
;
_computing_molecular_graphics 'ORTEP3 for Windows - Farrugia, L. J. J. Appl. Crystallogr. 1997, 30, 565'
_computing_publication_material
;
 'WinGX publication routines, Farrugia, 
 L. J., J. Appl. Crystallogr., 1999, 32, 837-838
;
_computing_structure_refinement
;
 SHELXL97 -Program for Crystal Structure Analysis (Release 97-2). 
 Sheldrick, G.M., Instit\"ut f\"ur Anorganische Chemie der Universit\"at, 
 Tammanstrasse 4, D-3400 G\"ottingen, Germany, 1998 
;
_computing_structure_solution
; 
 SIR97- Altomare A., Burla M.C., Camalli M., Cascarano G.L., Giacovazzo C. , 
 Guagliardi A., Moliterni A.G.G., Polidori G.,Spagna R. 
 (1999) J. Appl. Cryst. 32, 115-119
;
_diffrn_ambient_temperature 150(2)
_diffrn_measured_fraction_theta_full 0.995
_diffrn_measured_fraction_theta_max 0.995
_diffrn_measurement_device_type 'Nonius Kappa CCD'
_diffrn_measurement_method '307 1.4 degree images with \w scans'
_diffrn_radiation_monochromator graphite
_diffrn_radiation_source 'fine-focus sealed tube'
_diffrn_radiation_type MoK\a
_diffrn_radiation_wavelength 0.71073
_diffrn_reflns_av_R_equivalents 0.0601
_diffrn_reflns_av_sigmaI/netI 0.0360
_diffrn_reflns_limit_h_max 22
_diffrn_reflns_limit_h_min -22
_diffrn_reflns_limit_k_max 18
_diffrn_reflns_limit_k_min -18
_diffrn_reflns_limit_l_max 22
_diffrn_reflns_limit_l_min -22
_diffrn_reflns_number 29424
_diffrn_reflns_theta_full 27.44
_diffrn_reflns_theta_max 27.44
_diffrn_reflns_theta_min 3.77
_diffrn_standards_decay_% 0
_diffrn_standards_number 0
_exptl_absorpt_coefficient_mu 0.297
_exptl_absorpt_correction_T_max 0.9294
_exptl_absorpt_correction_T_min 0.8418
_exptl_absorpt_correction_type multi-scan
_exptl_absorpt_process_details
;
multi-scan from symmetry-related measurements 
 Sortav (Blessing 1995)
;
_exptl_crystal_colour colourless
_exptl_crystal_density_diffrn 1.086
_exptl_crystal_density_method 'not measured'
_exptl_crystal_description prism
_exptl_crystal_F_000 1448
_exptl_crystal_size_max 0.60
_exptl_crystal_size_mid 0.30
_exptl_crystal_size_min 0.25
_refine_diff_density_max 0.240
_refine_diff_density_min -0.291
_refine_diff_density_rms 0.044
_refine_ls_extinction_method none
_refine_ls_goodness_of_fit_ref 1.044
_refine_ls_hydrogen_treatment mixed
_refine_ls_matrix_type full
_refine_ls_number_parameters 211
_refine_ls_number_reflns 4632
_refine_ls_number_restraints 0
_refine_ls_restrained_S_all 1.044
_refine_ls_R_factor_all 0.0558
_refine_ls_R_factor_gt 0.0393
_refine_ls_shift/su_max 0.001
_refine_ls_shift/su_mean 0.000
_refine_ls_structure_factor_coef Fsqd
_refine_ls_weighting_details 'calc w=1/[\s^2^(Fo^2^)+(0.0425P)^2^+3.4867P] where P=(Fo^2^+2Fc^2^)/3'
_refine_ls_weighting_scheme calc
_refine_ls_wR_factor_gt 0.0948
_refine_ls_wR_factor_ref 0.1035
_reflns_number_gt 3657
_reflns_number_total 4632
_reflns_threshold_expression >2sigma(I)
_cod_data_source_file om800299j-file004.cif
_cod_data_source_block k07msh9
_cod_original_sg_symbol_H-M 'C 2/c'
_cod_database_code 4071661

loop_
_symmetry_equiv_pos_as_xyz
'x, y, z'
'-x, y, -z+1/2'
'x+1/2, y+1/2, z'
'-x+1/2, y+1/2, -z+1/2'
'-x, -y, -z'
'x, -y, z-1/2'
'-x+1/2, -y+1/2, -z'
'x+1/2, -y+1/2, z-1/2'

loop_
_atom_site_label
_atom_site_type_symbol
_atom_site_fract_x
_atom_site_fract_y
_atom_site_fract_z
_atom_site_U_iso_or_equiv
_atom_site_adp_type
_atom_site_occupancy
_atom_site_symmetry_multiplicity
_atom_site_calc_flag
_atom_site_refinement_flags
Ca Ca 0.5000 0.35466(3) 0.2500 0.03529(14) Uani 1 2 d S
Si1 Si 0.31548(3) 0.41788(4) 0.15313(3) 0.03520(13) Uani 1 1 d .
Si2 Si 0.37182(3) 0.49602(4) 0.31611(3) 0.03934(14) Uani 1 1 d .
N1 N 0.38023(8) 0.42959(10) 0.23540(8) 0.0329(3) Uani 1 1 d .
N2 N 0.51548(8) 0.10886(10) 0.19155(8) 0.0332(3) Uani 1 1 d .
C1 C 0.34680(16) 0.31712(17) 0.09246(14) 0.0654(7) Uani 1 1 d .
H1A H 0.3994 0.3303 0.0778 0.098 Uiso 1 1 calc R
H1B H 0.3093 0.3103 0.0446 0.098 Uiso 1 1 calc R
H1C H 0.3482 0.2580 0.1231 0.098 Uiso 1 1 calc R
C2 C 0.30730(13) 0.52570(15) 0.08857(11) 0.0480(5) Uani 1 1 d .
H2A H 0.2983 0.5821 0.1202 0.072 Uiso 1 1 calc R
H2B H 0.2631 0.5178 0.0468 0.072 Uiso 1 1 calc R
H2C H 0.3562 0.5339 0.0648 0.072 Uiso 1 1 calc R
C3 C 0.21194(12) 0.3893(2) 0.17256(14) 0.0624(6) Uani 1 1 d .
H3A H 0.2134 0.3398 0.2132 0.094 Uiso 1 1 calc R
H3B H 0.1815 0.3663 0.1239 0.094 Uiso 1 1 calc R
H3C H 0.1871 0.4469 0.1907 0.094 Uiso 1 1 calc R
C4 C 0.38483(17) 0.62723(17) 0.30224(15) 0.0671(7) Uani 1 1 d .
H4A H 0.4356 0.6391 0.2829 0.101 Uiso 1 1 calc R
H4B H 0.3836 0.6600 0.3527 0.101 Uiso 1 1 calc R
H4C H 0.3422 0.6513 0.2638 0.101 Uiso 1 1 calc R
C5 C 0.27717(13) 0.4808(2) 0.35934(14) 0.0740(8) Uani 1 1 d .
H5A H 0.2330 0.4996 0.3204 0.111 Uiso 1 1 calc R
H5B H 0.2779 0.5209 0.4064 0.111 Uiso 1 1 calc R
H5C H 0.2711 0.4139 0.3739 0.111 Uiso 1 1 calc R
C6 C 0.45282(13) 0.4579(2) 0.39492(13) 0.0551(6) Uani 1 1 d .
H6A H 0.4536(15) 0.386(2) 0.4095(15) 0.073(8) Uiso 1 1 d .
H6B H 0.5038(16) 0.4724(18) 0.3818(14) 0.065(7) Uiso 1 1 d .
H6C H 0.4502(16) 0.497(2) 0.4430(16) 0.080(8) Uiso 1 1 d .
C7 C 0.5000 0.16943(17) 0.2500 0.0307(5) Uani 1 2 d S
C8 C 0.50985(12) 0.01403(13) 0.21338(11) 0.0430(4) Uani 1 1 d .
H8 H 0.5184 -0.0403 0.1823 0.052 Uiso 1 1 calc R
C9 C 0.53350(9) 0.13872(11) 0.11507(10) 0.0313(3) Uani 1 1 d .
C10 C 0.47737(9) 0.12452(12) 0.04948(10) 0.0323(4) Uani 1 1 d .
C11 C 0.39911(10) 0.07784(14) 0.05598(12) 0.0415(4) Uani 1 1 d .
H11A H 0.3589 0.1053 0.0166 0.062 Uiso 1 1 calc R
H11B H 0.3843 0.0887 0.1089 0.062 Uiso 1 1 calc R
H11C H 0.4032 0.0092 0.0467 0.062 Uiso 1 1 calc R
C12 C 0.49602(10) 0.15494(13) -0.02318(10) 0.0365(4) Uani 1 1 d .
H12 H 0.4581 0.1476 -0.0682 0.044 Uiso 1 1 calc R
C13 C 0.56844(11) 0.19589(13) -0.03237(11) 0.0393(4) Uani 1 1 d .
C14 C 0.58772(14) 0.22539(17) -0.11286(12) 0.0571(6) Uani 1 1 d .
H14A H 0.6183 0.1749 -0.1346 0.086 Uiso 1 1 calc R
H14B H 0.6186 0.2844 -0.1082 0.086 Uiso 1 1 calc R
H14C H 0.5388 0.2359 -0.1480 0.086 Uiso 1 1 calc R
C15 C 0.62272(10) 0.20740(13) 0.03408(11) 0.0394(4) Uani 1 1 d .
H15 H 0.6724 0.2351 0.0284 0.047 Uiso 1 1 calc R
C16 C 0.60712(10) 0.17988(12) 0.10876(10) 0.0346(4) Uani 1 1 d .
C17 C 0.66747(10) 0.19407(15) 0.17950(12) 0.0456(5) Uani 1 1 d .
H17A H 0.7192 0.2051 0.1621 0.068 Uiso 1 1 calc R
H17B H 0.6697 0.1370 0.2128 0.068 Uiso 1 1 calc R
H17C H 0.6528 0.2493 0.2097 0.068 Uiso 1 1 calc R

loop_
_atom_site_aniso_label
_atom_site_aniso_U_11
_atom_site_aniso_U_22
_atom_site_aniso_U_33
_atom_site_aniso_U_23
_atom_site_aniso_U_13
_atom_site_aniso_U_12
Ca 0.0218(2) 0.0300(2) 0.0528(3) 0.000 -0.00030(19) 0.000
Si1 0.0265(2) 0.0380(3) 0.0389(3) -0.0023(2) -0.00463(18) 0.00086(19)
Si2 0.0282(2) 0.0564(3) 0.0329(3) -0.0032(2) 0.00168(18) 0.0055(2)
N1 0.0221(6) 0.0406(8) 0.0351(7) -0.0004(6) -0.0004(5) 0.0013(6)
N2 0.0337(7) 0.0311(7) 0.0355(7) -0.0015(6) 0.0068(6) -0.0005(6)
C1 0.0753(16) 0.0524(13) 0.0632(14) -0.0223(11) -0.0126(12) 0.0085(12)
C2 0.0510(11) 0.0528(12) 0.0391(10) 0.0036(8) 0.0014(8) 0.0083(9)
C3 0.0341(10) 0.0883(17) 0.0610(14) 0.0074(12) -0.0097(9) -0.0146(11)
C4 0.0808(17) 0.0524(13) 0.0648(15) -0.0172(11) -0.0053(12) 0.0079(12)
C5 0.0389(11) 0.135(3) 0.0502(13) -0.0113(14) 0.0128(10) 0.0090(14)
C6 0.0363(11) 0.0900(19) 0.0371(11) 0.0015(11) -0.0026(8) 0.0010(11)
C7 0.0243(10) 0.0341(12) 0.0337(12) 0.000 0.0029(9) 0.000
C8 0.0522(11) 0.0288(9) 0.0498(10) -0.0025(8) 0.0131(9) -0.0002(8)
C9 0.0299(8) 0.0296(8) 0.0350(9) -0.0030(6) 0.0070(6) 0.0016(6)
C10 0.0281(8) 0.0304(8) 0.0389(9) -0.0068(7) 0.0066(7) -0.0006(6)
C11 0.0311(9) 0.0440(10) 0.0494(11) -0.0076(8) 0.0057(8) -0.0062(8)
C12 0.0341(9) 0.0373(9) 0.0377(9) -0.0055(7) 0.0027(7) 0.0006(7)
C13 0.0440(10) 0.0347(9) 0.0413(10) -0.0036(7) 0.0137(8) -0.0005(8)
C14 0.0665(14) 0.0593(13) 0.0485(12) 0.0029(10) 0.0191(10) -0.0106(11)
C15 0.0323(9) 0.0384(9) 0.0499(10) -0.0073(8) 0.0141(8) -0.0058(7)
C16 0.0271(8) 0.0340(9) 0.0429(9) -0.0076(7) 0.0056(7) -0.0001(7)
C17 0.0285(9) 0.0562(12) 0.0511(11) -0.0125(9) 0.0015(8) -0.0009(8)

loop_
_atom_type_symbol
_atom_type_description
_atom_type_scat_dispersion_real
_atom_type_scat_dispersion_imag
_atom_type_scat_source
C C 0.0033 0.0016 'International Tables Vol C Tables 4.2.6.8 and 6.1.1.4'
H H 0.0000 0.0000 'International Tables Vol C Tables 4.2.6.8 and 6.1.1.4'
N N 0.0061 0.0033 'International Tables Vol C Tables 4.2.6.8 and 6.1.1.4'
Si Si 0.0817 0.0704 'International Tables Vol C Tables 4.2.6.8 and 6.1.1.4'
Ca Ca 0.2262 0.3064 'International Tables Vol C Tables 4.2.6.8 and 6.1.1.4'

loop_
_geom_angle_atom_site_label_1
_geom_angle_atom_site_label_2
_geom_angle_atom_site_label_3
_geom_angle
_geom_angle_site_symmetry_1
_geom_angle_site_symmetry_3
N1 Ca N1 125.35(7) 2_655 .
N1 Ca C7 117.33(4) 2_655 .
N1 Ca C7 117.33(4) . .
N1 Ca C6 90.91(6) 2_655 .
N1 Ca C6 63.24(5) . .
C7 Ca C6 118.24(5) . .
N1 Ca C6 63.24(5) 2_655 2_655
N1 Ca C6 90.91(6) . 2_655
C7 Ca C6 118.24(5) . 2_655
C6 Ca C6 123.53(11) . 2_655
N1 Ca Si2 29.22(4) 2_655 2_655
N1 Ca Si2 108.32(4) . 2_655
C7 Ca Si2 127.463(12) . 2_655
C6 Ca Si2 104.36(5) . 2_655
C6 Ca Si2 34.56(4) 2_655 2_655
N1 Ca Si2 108.32(4) 2_655 .
N1 Ca Si2 29.22(4) . .
C7 Ca Si2 127.463(12) . .
C6 Ca Si2 34.56(4) . .
C6 Ca Si2 104.36(5) 2_655 .
Si2 Ca Si2 105.07(2) 2_655 .
N1 Ca Si1 24.11(4) 2_655 2_655
N1 Ca Si1 132.83(4) . 2_655
C7 Ca Si1 104.698(11) . 2_655
C6 Ca Si1 79.01(4) . 2_655
C6 Ca Si1 87.17(4) 2_655 2_655
Si2 Ca Si1 53.324(12) 2_655 2_655
Si2 Ca Si1 106.777(15) . 2_655
N1 Ca Si1 132.83(4) 2_655 .
N1 Ca Si1 24.11(4) . .
C7 Ca Si1 104.698(11) . .
C6 Ca Si1 87.17(4) . .
C6 Ca Si1 79.01(4) 2_655 .
Si2 Ca Si1 106.777(15) 2_655 .
Si2 Ca Si1 53.324(12) . .
Si1 Ca Si1 150.60(2) 2_655 .
N1 Ca H6B 73.0(6) 2_655 .
N1 Ca H6B 75.4(5) . .
C7 Ca H6B 126.3(5) . .
C6 Ca H6B 17.9(5) . .
C6 Ca H6B 113.0(5) 2_655 .
Si2 Ca H6B 88.3(5) 2_655 .
Si2 Ca H6B 46.3(5) . .
Si1 Ca H6B 62.4(6) 2_655 .
Si1 Ca H6B 99.4(5) . .
N1 Si1 C2 114.04(9) . .
N1 Si1 C1 109.39(9) . .
C2 Si1 C1 106.88(11) . .
N1 Si1 C3 114.14(9) . .
C2 Si1 C3 105.81(11) . .
C1 Si1 C3 106.04(12) . .
N1 Si1 Ca 33.65(5) . .
C2 Si1 Ca 118.90(7) . .
C1 Si1 Ca 76.54(8) . .
C3 Si1 Ca 132.57(8) . .
N1 Si2 C4 114.60(10) . .
N1 Si2 C5 115.12(10) . .
C4 Si2 C5 106.49(14) . .
N1 Si2 C6 107.38(10) . .
C4 Si2 C6 106.27(12) . .
C5 Si2 C6 106.33(11) . .
N1 Si2 Ca 41.54(5) . .
C4 Si2 Ca 117.29(9) . .
C5 Si2 Ca 135.93(11) . .
C6 Si2 Ca 66.97(8) . .
Si2 N1 Si1 128.50(8) . .
Si2 N1 Ca 109.25(7) . .
Si1 N1 Ca 122.24(7) . .
C7 N2 C8 111.99(15) . .
C7 N2 C9 124.49(14) . .
C8 N2 C9 123.50(14) . .
Si1 C1 H1A 109.5 . .
Si1 C1 H1B 109.5 . .
H1A C1 H1B 109.5 . .
Si1 C1 H1C 109.5 . .
H1A C1 H1C 109.5 . .
H1B C1 H1C 109.5 . .
Si1 C2 H2A 109.5 . .
Si1 C2 H2B 109.5 . .
H2A C2 H2B 109.5 . .
Si1 C2 H2C 109.5 . .
H2A C2 H2C 109.5 . .
H2B C2 H2C 109.5 . .
Si1 C3 H3A 109.5 . .
Si1 C3 H3B 109.5 . .
H3A C3 H3B 109.5 . .
Si1 C3 H3C 109.5 . .
H3A C3 H3C 109.5 . .
H3B C3 H3C 109.5 . .
Si2 C4 H4A 109.5 . .
Si2 C4 H4B 109.5 . .
H4A C4 H4B 109.5 . .
Si2 C4 H4C 109.5 . .
H4A C4 H4C 109.5 . .
H4B C4 H4C 109.5 . .
Si2 C5 H5A 109.5 . .
Si2 C5 H5B 109.5 . .
H5A C5 H5B 109.5 . .
Si2 C5 H5C 109.5 . .
H5A C5 H5C 109.5 . .
H5B C5 H5C 109.5 . .
Si2 C6 Ca 78.47(7) . .
Si2 C6 H6A 115.7(15) . .
Ca C6 H6A 74.8(14) . .
Si2 C6 H6B 112.8(15) . .
Ca C6 H6B 64.5(15) . .
H6A C6 H6B 106(2) . .
Si2 C6 H6C 109.1(16) . .
Ca C6 H6C 166.7(16) . .
H6A C6 H6C 110(2) . .
H6B C6 H6C 102(2) . .
N2 C7 N2 102.8(2) . 2_655
N2 C7 Ca 128.60(10) . .
N2 C7 Ca 128.60(10) 2_655 .
C8 C8 N2 106.61(10) 2_655 .
C8 C8 H8 126.7 2_655 .
N2 C8 H8 126.7 . .
C10 C9 C16 122.17(15) . .
C10 C9 N2 118.91(14) . .
C16 C9 N2 118.91(15) . .
C12 C10 C9 117.60(15) . .
C12 C10 C11 120.25(15) . .
C9 C10 C11 122.15(16) . .
C10 C11 H11A 109.5 . .
C10 C11 H11B 109.5 . .
H11A C11 H11B 109.5 . .
C10 C11 H11C 109.5 . .
H11A C11 H11C 109.5 . .
H11B C11 H11C 109.5 . .
C10 C12 C13 122.25(16) . .
C10 C12 H12 118.9 . .
C13 C12 H12 118.9 . .
C15 C13 C12 118.18(16) . .
C15 C13 C14 121.00(17) . .
C12 C13 C14 120.82(18) . .
C13 C14 H14A 109.5 . .
C13 C14 H14B 109.5 . .
H14A C14 H14B 109.5 . .
C13 C14 H14C 109.5 . .
H14A C14 H14C 109.5 . .
H14B C14 H14C 109.5 . .
C13 C15 C16 122.36(16) . .
C13 C15 H15 118.8 . .
C16 C15 H15 118.8 . .
C15 C16 C9 117.42(16) . .
C15 C16 C17 120.74(16) . .
C9 C16 C17 121.85(16) . .
C16 C17 H17A 109.5 . .
C16 C17 H17B 109.5 . .
H17A C17 H17B 109.5 . .
C16 C17 H17C 109.5 . .
H17A C17 H17C 109.5 . .
H17B C17 H17C 109.5 . .

loop_
_geom_bond_atom_site_label_1
_geom_bond_atom_site_label_2
_geom_bond_distance
_geom_bond_site_symmetry_2
Ca N1 2.2895(13) 2_655
Ca N1 2.2895(13) .
Ca C7 2.598(2) .
Ca C6 3.062(3) .
Ca C6 3.062(3) 2_655
Ca Si2 3.2597(6) 2_655
Ca Si2 3.2597(6) .
Ca Si1 3.4949(5) 2_655
Ca Si1 3.4949(5) .
Ca H6B 2.79(2) .
Si1 N1 1.6880(14) .
Si1 C2 1.867(2) .
Si1 C1 1.870(2) .
Si1 C3 1.885(2) .
Si2 N1 1.6853(15) .
Si2 C4 1.872(3) .
Si2 C5 1.873(2) .
Si2 C6 1.887(2) .
N2 C7 1.362(2) .
N2 C8 1.388(2) .
N2 C9 1.441(2) .
C1 H1A 0.9800 .
C1 H1B 0.9800 .
C1 H1C 0.9800 .
C2 H2A 0.9800 .
C2 H2B 0.9800 .
C2 H2C 0.9800 .
C3 H3A 0.9800 .
C3 H3B 0.9800 .
C3 H3C 0.9800 .
C4 H4A 0.9800 .
C4 H4B 0.9800 .
C4 H4C 0.9800 .
C5 H5A 0.9800 .
C5 H5B 0.9800 .
C5 H5C 0.9800 .
C6 H6A 1.04(3) .
C6 H6B 0.95(3) .
C6 H6C 1.00(3) .
C7 N2 1.362(2) 2_655
C8 C8 1.335(4) 2_655
C8 H8 0.9500 .
C9 C10 1.398(2) .
C9 C16 1.402(2) .
C10 C12 1.387(2) .
C10 C11 1.507(2) .
C11 H11A 0.9800 .
C11 H11B 0.9800 .
C11 H11C 0.9800 .
C12 C13 1.392(2) .
C12 H12 0.9500 .
C13 C15 1.386(3) .
C13 C14 1.511(3) .
C14 H14A 0.9800 .
C14 H14B 0.9800 .
C14 H14C 0.9800 .
C15 C16 1.390(3) .
C15 H15 0.9500 .
C16 C17 1.504(2) .
C17 H17A 0.9800 .
C17 H17B 0.9800 .
C17 H17C 0.9800 .
